data_8102465
loop_
_publ_author_name
'Gui-Lin Wen'
'Xia Bao'

_publ_section_title
;
 Crystal structure of
 (1,10-phenanthroline)-tri(benzenesulfonylglycinato)samarium(III) ---
 water (1:0.25), Sm(C12H8N2)(C8H8NO4S)3.&#x00B7;.0.25H2O
;
_journal_issue 3
_journal_name_full 'Zeitschrift f\"ur Kristallographie - New Crystal Structures'
_journal_page_first 475
_journal_volume 224
_journal_year 2009
_chemical_formula_sum 'C36 H32.5 N5 O12.25 S3 Sm'
_chemical_formula_weight 977.70
_space_group_IT_number 15
_symmetry_cell_setting monoclinic
_symmetry_space_group_name_Hall '-C 2yc'
_symmetry_space_group_name_H-M 'C 1 2/c 1'
_atom_sites_solution_hydrogens geom
_atom_sites_solution_primary direct
_atom_sites_solution_secondary difmap
_audit_creation_method SHELXL-97
_cell_angle_alpha 90.00
_cell_angle_beta 105.3310(10)
_cell_angle_gamma 90.00
_cell_formula_units_Z 8
_cell_length_a 28.1460(18)
_cell_length_b 14.9274(11)
_cell_length_c 19.5665(11)
_cell_measurement_reflns_used 7239
_cell_measurement_temperature 295(2)
_cell_measurement_theta_max 28.23
_cell_measurement_theta_min 2.50
_cell_volume 7928.3(9)
_computing_cell_refinement 'Bruker SMART'
_computing_data_collection 'Bruker SMART'
_computing_data_reduction 'Bruker SAINT'
_computing_molecular_graphics 'Bruker SHELXTL'
_computing_publication_material 'Bruker SHELXTL'
_computing_structure_refinement 'SHELXL-97 (Sheldrick, 1997)'
_computing_structure_solution 'SHELXS-97 (Sheldrick, 1990)'
_diffrn_ambient_temperature 295(2)
_diffrn_measured_fraction_theta_full 0.999
_diffrn_measured_fraction_theta_max 0.999
_diffrn_measurement_device_type 'CCD area detector'
_diffrn_measurement_method 'phi and omega scans'
_diffrn_radiation_monochromator graphite
_diffrn_radiation_source 'fine-focus sealed tube'
_diffrn_radiation_type MoK\a
_diffrn_radiation_wavelength 0.71073
_diffrn_reflns_av_R_equivalents 0.0166
_diffrn_reflns_av_sigmaI/netI 0.0158
_diffrn_reflns_limit_h_max 35
_diffrn_reflns_limit_h_min -36
_diffrn_reflns_limit_k_max 19
_diffrn_reflns_limit_k_min -19
_diffrn_reflns_limit_l_max 25
_diffrn_reflns_limit_l_min -25
_diffrn_reflns_number 34804
_diffrn_reflns_theta_full 27.50
_diffrn_reflns_theta_max 27.50
_diffrn_reflns_theta_min 2.50
_exptl_absorpt_coefficient_mu 1.708
_exptl_absorpt_correction_T_max 0.7050
_exptl_absorpt_correction_T_min 0.5340
_exptl_absorpt_correction_type multi-scan
_exptl_absorpt_process_details sadabs
_exptl_crystal_colour colourless
_exptl_crystal_density_diffrn 1.638
_exptl_crystal_density_method 'not measured'
_exptl_crystal_description block
_exptl_crystal_F_000 3932
_exptl_crystal_size_max 0.42
_exptl_crystal_size_mid 0.28
_exptl_crystal_size_min 0.22
_refine_diff_density_max 2.035
_refine_diff_density_min -1.043
_refine_diff_density_rms 0.086
_refine_ls_extinction_method none
_refine_ls_goodness_of_fit_ref 1.054
_refine_ls_hydrogen_treatment constr
_refine_ls_matrix_type full
_refine_ls_number_parameters 523
_refine_ls_number_reflns 9110
_refine_ls_number_restraints 96
_refine_ls_restrained_S_all 1.062
_refine_ls_R_factor_all 0.0375
_refine_ls_R_factor_gt 0.0336
_refine_ls_shift/su_max 0.004
_refine_ls_shift/su_mean 0.000
_refine_ls_structure_factor_coef Fsqd
_refine_ls_weighting_details 'calc w=1/[\s^2^(Fo^2^)+(0.0457P)^2^+24.1169P] where P=(Fo^2^+2Fc^2^)/3'
_refine_ls_weighting_scheme calc
_refine_ls_wR_factor_gt 0.0870
_refine_ls_wR_factor_ref 0.0903
_reflns_number_gt 8155
_reflns_number_total 9110
_reflns_threshold_expression >2sigma(I)
_cod_data_source_file 1267-2647.cff
_cod_data_source_block a
_cod_depositor_comments
;
The following automatic conversions were performed:
'_symmetry_cell_setting' value 'Monoclinic' changed to 'monoclinic'
according to '/home/saulius/struct/CIF-dictionaries/cif_core.dic'
dictionary named 'cif_core.dic' version 2.4.1 from 2010-06-29.

Automatic conversion script
Id: cif_fix_enum 1555 2011-01-17 13:19:09Z saulius 
;
_cod_original_sg_symbol_H-M C2/c
_cod_original_formula_sum 'C36 H32.50 N5 O12.25 S3 Sm'
_cod_database_code 8102465

loop_
_symmetry_equiv_pos_as_xyz
'x, y, z'
'-x, y, -z+1/2'
'x+1/2, y+1/2, z'
'-x+1/2, y+1/2, -z+1/2'
'-x, -y, -z'
'x, -y, z-1/2'
'-x+1/2, -y+1/2, -z'
'x+1/2, -y+1/2, z-1/2'

loop_
_atom_site_label
_atom_site_type_symbol
_atom_site_fract_x
_atom_site_fract_y
_atom_site_fract_z
_atom_site_U_iso_or_equiv
_atom_site_adp_type
_atom_site_occupancy
_atom_site_symmetry_multiplicity
_atom_site_calc_flag
_atom_site_refinement_flags
_atom_site_disorder_assembly
_atom_site_disorder_group
Sm1 Sm 0.005826(5) 1.021410(10) 0.611730(7) 0.02926(6) Uani 1 1 d . . .
S1 S -0.17522(3) 0.87102(7) 0.55840(5) 0.0518(2) Uani 1 1 d . . .
S2 S -0.05175(4) 0.61809(7) 0.56692(9) 0.0774(4) Uani 1 1 d . . .
S3 S 0.21469(4) 0.83961(8) 0.66268(7) 0.0675(3) Uani 1 1 d . . .
O1 O -0.05001(8) 1.00709(17) 0.68346(12) 0.0394(5) Uani 1 1 d . . .
O2 O -0.05765(9) 0.95214(19) 0.78558(11) 0.0482(6) Uani 1 1 d . . .
O3 O -0.17421(11) 0.8916(3) 0.48757(14) 0.0763(10) Uani 1 1 d . . .
O4 O -0.17023(13) 0.7797(2) 0.5800(2) 0.0845(10) Uani 1 1 d . . .
O5 O -0.02475(10) 0.86774(16) 0.59198(13) 0.0482(6) Uani 1 1 d . . .
O6 O -0.01500(9) 0.89471(18) 0.48622(14) 0.0524(6) Uani 1 1 d . . .
O7 O -0.05701(18) 0.5689(3) 0.5030(3) 0.142(2) Uani 1 1 d . . .
O8 O -0.07075(17) 0.5814(3) 0.6210(3) 0.140(2) Uani 1 1 d . . .
O9 O 0.07792(9) 0.96234(19) 0.58318(12) 0.0475(6) Uani 1 1 d . . .
O10 O 0.07695(8) 0.96226(16) 0.46828(11) 0.0380(5) Uani 1 1 d . . .
O11 O 0.21501(13) 0.8157(3) 0.7333(2) 0.1006(14) Uani 1 1 d . . .
O12 O 0.22728(14) 0.7741(3) 0.6184(3) 0.1034(14) Uani 1 1 d . . .
N1 N -0.13397(12) 0.9320(3) 0.60949(15) 0.0658(11) Uani 1 1 d . . .
H1N H -0.1173 0.9581 0.5909 0.099 Uiso 1 1 d R . .
N2 N -0.07838(12) 0.7130(2) 0.5473(2) 0.0561(8) Uani 1 1 d . . .
H2N H -0.0965 0.7245 0.5629 0.084 Uiso 1 1 d R . .
N3 N 0.16005(11) 0.8738(3) 0.62479(17) 0.0581(9) Uani 1 1 d . . .
H3N H 0.1467 0.8841 0.6488 0.087 Uiso 1 1 d R . .
N4 N 0.07469(12) 1.1410(2) 0.67169(17) 0.0569(8) Uani 1 1 d . . .
N5 N -0.02280(13) 1.1824(2) 0.63972(16) 0.0507(7) Uani 1 1 d . . .
C1 C -0.07041(11) 0.9612(2) 0.72001(16) 0.0386(7) Uani 1 1 d . . .
C2 C -0.11616(18) 0.9082(5) 0.6836(2) 0.090(2) Uani 1 1 d . . .
H2A H -0.1086 0.8447 0.6875 0.108 Uiso 1 1 calc R . .
H2B H -0.1418 0.9196 0.7072 0.108 Uiso 1 1 calc R . .
C3 C -0.23091(13) 0.9094(3) 0.57246(19) 0.0521(9) Uani 1 1 d . . .
C4 C -0.2390(2) 0.9989(4) 0.5806(3) 0.0728(13) Uani 1 1 d . . .
H4 H -0.2139 1.0404 0.5832 0.087 Uiso 1 1 calc R . .
C5 C -0.2859(3) 1.0271(5) 0.5850(4) 0.102(2) Uani 1 1 d . . .
H5 H -0.2924 1.0878 0.5887 0.123 Uiso 1 1 calc R . .
C6 C -0.3210(3) 0.9666(6) 0.5837(4) 0.106(2) Uani 1 1 d . . .
H6 H -0.3513 0.9858 0.5889 0.128 Uiso 1 1 calc R . .
C7 C -0.31384(19) 0.8791(6) 0.5752(3) 0.100(2) Uani 1 1 d . . .
H7 H -0.3394 0.8388 0.5729 0.120 Uiso 1 1 calc R . .
C8 C -0.26818(16) 0.8482(4) 0.5697(2) 0.0725(13) Uani 1 1 d . . .
H8 H -0.2629 0.7874 0.5643 0.087 Uiso 1 1 calc R . .
C9 C -0.03208(11) 0.8490(2) 0.52807(17) 0.0374(6) Uani 1 1 d . . .
C10 C -0.06576(14) 0.7722(2) 0.49689(19) 0.0478(8) Uani 1 1 d . . .
H10A H -0.0960 0.7968 0.4667 0.057 Uiso 1 1 calc R . .
H10B H -0.0501 0.7373 0.4671 0.057 Uiso 1 1 calc R . .
C11 C 0.0107(3) 0.6395(5) 0.5974(5) 0.1118(11) Uani 1 1 d U . .
C12 C 0.0409(3) 0.6301(5) 0.5536(4) 0.1132(11) Uani 1 1 d U . .
H12 H 0.0277 0.6104 0.5074 0.136 Uiso 1 1 calc R . .
C13 C 0.0906(3) 0.6492(5) 0.5764(5) 0.1161(11) Uani 1 1 d U . .
H4N H 0.1111 0.6454 0.5462 0.139 Uiso 1 1 calc R . .
C14 C 0.1075(3) 0.6736(5) 0.6445(5) 0.1177(11) Uani 1 1 d U . .
H14 H 0.1412 0.6838 0.6605 0.141 Uiso 1 1 calc R . .
C15 C 0.0833(3) 0.6841(5) 0.6889(5) 0.1185(11) Uani 1 1 d U . .
H15 H 0.0985 0.7027 0.7349 0.142 Uiso 1 1 calc R . .
C16 C 0.0284(3) 0.6658(5) 0.6656(5) 0.1158(11) Uani 1 1 d U . .
H16 H 0.0082 0.6723 0.6960 0.139 Uiso 1 1 calc R . .
C17 C 0.09554(11) 0.9450(2) 0.53290(15) 0.0355(6) Uani 1 1 d . . .
C18 C 0.14478(13) 0.8976(3) 0.55057(18) 0.0544(10) Uani 1 1 d . . .
H18A H 0.1423 0.8438 0.5220 0.065 Uiso 1 1 calc R . .
H18B H 0.1693 0.9363 0.5394 0.065 Uiso 1 1 calc R . .
C19 C 0.2537(2) 0.9316(6) 0.6640(4) 0.1076(11) Uani 1 1 d U . .
C20 C 0.2795(2) 0.9403(6) 0.6139(4) 0.1094(11) Uani 1 1 d U . .
H20 H 0.2774 0.8960 0.5798 0.131 Uiso 1 1 calc R . .
C21 C 0.3087(3) 1.0151(5) 0.6141(4) 0.1123(11) Uani 1 1 d U . .
H21 H 0.3268 1.0215 0.5810 0.135 Uiso 1 1 calc R . .
C22 C 0.3101(2) 1.0784(6) 0.6642(4) 0.1143(11) Uani 1 1 d U . .
H22 H 0.3278 1.1307 0.6628 0.137 Uiso 1 1 calc R . .
C23 C 0.2865(2) 1.0689(6) 0.7171(4) 0.1140(11) Uani 1 1 d U . .
H23 H 0.2898 1.1124 0.7521 0.137 Uiso 1 1 calc R . .
C24 C 0.2576(3) 0.9932(5) 0.7175(4) 0.1108(11) Uani 1 1 d U . .
H24 H 0.2415 0.9846 0.7528 0.133 Uiso 1 1 calc R . .
C25 C 0.12225(17) 1.1211(4) 0.6890(3) 0.0816(15) Uani 1 1 d . . .
H25 H 0.1315 1.0616 0.6868 0.098 Uiso 1 1 calc R . .
C26 C 0.1592(2) 1.1862(6) 0.7105(4) 0.112(2) Uani 1 1 d . . .
H26 H 0.1923 1.1697 0.7227 0.135 Uiso 1 1 calc R . .
C27 C 0.1463(3) 1.2729(5) 0.7133(3) 0.110(2) Uani 1 1 d . . .
H27 H 0.1706 1.3165 0.7271 0.133 Uiso 1 1 calc R . .
C28 C 0.0968(2) 1.2976(4) 0.6956(3) 0.0819(16) Uani 1 1 d . . .
C29 C 0.0809(3) 1.3873(4) 0.6961(3) 0.110(3) Uani 1 1 d . . .
H29 H 0.1042 1.4327 0.7092 0.132 Uiso 1 1 calc R . .
C30 C 0.0334(4) 1.4078(4) 0.6784(3) 0.109(3) Uani 1 1 d . . .
H30 H 0.0241 1.4676 0.6786 0.131 Uiso 1 1 calc R . .
C31 C -0.0040(3) 1.3403(3) 0.6590(2) 0.0788(16) Uani 1 1 d . . .
C32 C -0.0550(3) 1.3581(3) 0.6422(3) 0.097(2) Uani 1 1 d . . .
H32 H -0.0662 1.4169 0.6414 0.116 Uiso 1 1 calc R . .
C33 C -0.0874(2) 1.2904(3) 0.6273(3) 0.0806(15) Uani 1 1 d . . .
H33 H -0.1210 1.3015 0.6177 0.097 Uiso 1 1 calc R . .
C34 C -0.07010(18) 1.2029(3) 0.6263(2) 0.0618(10) Uani 1 1 d . . .
H34 H -0.0930 1.1566 0.6158 0.074 Uiso 1 1 calc R . .
C35 C 0.01047(18) 1.2501(2) 0.65753(18) 0.0562(10) Uani 1 1 d . . .
C36 C 0.06187(18) 1.2279(3) 0.67563(19) 0.0587(10) Uani 1 1 d . . .
O13 O 0.2053(8) 0.7786(17) 0.4560(14) 0.159(10) Uani 0.25 1 d P . .
H1W H 0.2118 0.7694 0.4995 0.238 Uiso 0.25 1 d PR . .
H2W H 0.1867 0.7400 0.4334 0.238 Uiso 0.25 1 d PR . .

loop_
_atom_site_aniso_label
_atom_site_aniso_U_11
_atom_site_aniso_U_22
_atom_site_aniso_U_33
_atom_site_aniso_U_23
_atom_site_aniso_U_13
_atom_site_aniso_U_12
Sm1 0.02582(8) 0.03492(9) 0.02516(8) 0.00163(5) 0.00344(5) -0.00230(5)
S1 0.0342(4) 0.0729(6) 0.0454(5) -0.0131(4) 0.0051(3) -0.0087(4)
S2 0.0569(6) 0.0330(5) 0.1425(12) 0.0121(6) 0.0269(7) -0.0034(4)
S3 0.0442(5) 0.0711(7) 0.0732(7) 0.0255(6) -0.0089(5) 0.0067(5)
O1 0.0313(11) 0.0551(13) 0.0320(11) 0.0011(10) 0.0085(9) -0.0046(9)
O2 0.0464(13) 0.0701(16) 0.0248(10) -0.0019(11) 0.0038(9) -0.0143(12)
O3 0.0514(16) 0.136(3) 0.0392(14) -0.0232(17) 0.0086(12) -0.0168(18)
O4 0.075(2) 0.064(2) 0.113(3) -0.010(2) 0.022(2) 0.0042(17)
O5 0.0609(15) 0.0390(12) 0.0422(13) 0.0008(10) 0.0090(11) -0.0058(11)
O6 0.0428(13) 0.0564(14) 0.0573(15) 0.0229(12) 0.0120(11) -0.0045(11)
O7 0.114(4) 0.065(2) 0.218(6) -0.071(3) -0.006(4) 0.014(2)
O8 0.098(3) 0.091(3) 0.253(6) 0.103(4) 0.084(4) 0.012(2)
O9 0.0353(12) 0.0776(17) 0.0297(11) 0.0037(11) 0.0086(9) 0.0099(11)
O10 0.0299(10) 0.0544(13) 0.0272(10) 0.0040(9) 0.0032(8) 0.0013(9)
O11 0.071(2) 0.130(3) 0.080(2) 0.064(2) -0.0180(17) -0.010(2)
O12 0.064(2) 0.083(3) 0.148(4) -0.005(3) 0.000(2) 0.022(2)
N1 0.0435(17) 0.115(3) 0.0327(15) 0.0049(17) -0.0013(12) -0.0381(19)
N2 0.0519(18) 0.0353(14) 0.088(2) 0.0105(15) 0.0314(17) -0.0031(13)
N3 0.0401(16) 0.084(2) 0.0443(16) 0.0210(16) 0.0008(13) 0.0102(16)
N4 0.0538(19) 0.0586(19) 0.0504(18) -0.0043(15) 0.0001(14) -0.0186(15)
N5 0.065(2) 0.0426(15) 0.0448(16) -0.0034(13) 0.0150(14) 0.0027(14)
C1 0.0308(15) 0.0559(19) 0.0276(14) -0.0028(13) 0.0052(11) -0.0045(13)
C2 0.072(3) 0.148(5) 0.039(2) 0.016(3) -0.0076(19) -0.065(3)
C3 0.0375(17) 0.074(3) 0.0403(18) -0.0068(17) 0.0032(14) -0.0042(17)
C4 0.072(3) 0.070(3) 0.079(3) -0.001(2) 0.025(3) -0.002(2)
C5 0.085(4) 0.108(5) 0.117(6) -0.010(4) 0.033(4) 0.030(4)
C6 0.065(4) 0.156(7) 0.102(5) -0.007(5) 0.028(3) 0.015(4)
C7 0.046(3) 0.162(7) 0.092(4) -0.018(4) 0.019(3) -0.032(4)
C8 0.048(2) 0.101(4) 0.066(3) -0.021(3) 0.0115(19) -0.028(2)
C9 0.0363(15) 0.0323(14) 0.0422(16) 0.0103(12) 0.0079(12) 0.0017(12)
C10 0.052(2) 0.0424(18) 0.0491(19) -0.0027(15) 0.0133(15) -0.0077(15)
C11 0.086(2) 0.108(2) 0.137(3) 0.021(2) 0.0227(19) 0.0082(18)
C12 0.086(2) 0.111(2) 0.139(3) 0.021(2) 0.0230(19) 0.0093(18)
C13 0.089(2) 0.113(2) 0.142(3) 0.021(2) 0.0216(19) 0.0092(18)
C14 0.090(2) 0.113(2) 0.143(3) 0.020(2) 0.0188(19) 0.0083(18)
C15 0.093(2) 0.113(2) 0.142(3) 0.019(2) 0.0176(19) 0.0087(18)
C16 0.090(2) 0.112(2) 0.140(3) 0.019(2) 0.0200(19) 0.0080(18)
C17 0.0290(14) 0.0468(16) 0.0286(13) 0.0034(12) 0.0039(11) 0.0015(12)
C18 0.0418(18) 0.083(3) 0.0364(17) 0.0077(17) 0.0057(14) 0.0211(18)
C19 0.0783(18) 0.137(3) 0.096(2) 0.0184(19) 0.0025(16) -0.0373(18)
C20 0.0806(18) 0.139(3) 0.097(2) 0.0188(19) 0.0032(16) -0.0375(18)
C21 0.0840(18) 0.141(3) 0.100(2) 0.0190(19) 0.0030(16) -0.0379(18)
C22 0.0860(18) 0.140(3) 0.103(2) 0.0177(19) 0.0015(16) -0.0381(18)
C23 0.0853(18) 0.140(3) 0.103(2) 0.0155(19) 0.0011(16) -0.0373(18)
C24 0.0818(18) 0.138(3) 0.100(2) 0.0161(19) 0.0019(16) -0.0373(18)
C25 0.051(3) 0.093(4) 0.088(3) -0.007(3) -0.004(2) -0.022(2)
C26 0.062(3) 0.137(6) 0.121(5) -0.013(5) -0.007(3) -0.047(4)
C27 0.107(5) 0.119(6) 0.092(4) -0.012(4) 0.001(4) -0.072(5)
C28 0.111(4) 0.073(3) 0.056(3) -0.012(2) 0.013(3) -0.052(3)
C29 0.177(8) 0.071(4) 0.076(4) -0.014(3) 0.022(4) -0.065(5)
C30 0.205(8) 0.043(3) 0.075(4) -0.005(2) 0.030(5) -0.035(4)
C31 0.147(5) 0.042(2) 0.047(2) -0.0006(17) 0.026(3) -0.001(3)
C32 0.171(7) 0.048(3) 0.069(3) 0.005(2) 0.028(4) 0.034(4)
C33 0.106(4) 0.063(3) 0.072(3) 0.005(2) 0.021(3) 0.035(3)
C34 0.073(3) 0.055(2) 0.057(2) -0.0021(18) 0.017(2) 0.016(2)
C35 0.097(3) 0.0378(17) 0.0335(17) -0.0024(14) 0.0167(18) -0.0096(19)
C36 0.082(3) 0.055(2) 0.0355(18) -0.0053(16) 0.0092(17) -0.026(2)
O13 0.119(17) 0.17(2) 0.20(2) -0.093(19) 0.069(16) 0.001(15)

loop_
_atom_type_symbol
_atom_type_description
_atom_type_scat_dispersion_real
_atom_type_scat_dispersion_imag
_atom_type_scat_source
C C 0.0033 0.0016 'International Tables Vol C Tables 4.2.6.8 and 6.1.1.4'
H H 0.0000 0.0000 'International Tables Vol C Tables 4.2.6.8 and 6.1.1.4'
N N 0.0061 0.0033 'International Tables Vol C Tables 4.2.6.8 and 6.1.1.4'
O O 0.0106 0.0060 'International Tables Vol C Tables 4.2.6.8 and 6.1.1.4'
S S 0.1246 0.1234 'International Tables Vol C Tables 4.2.6.8 and 6.1.1.4'
Sm Sm -0.1638 3.4418 'International Tables Vol C Tables 4.2.6.8 and 6.1.1.4'

loop_
_geom_angle_atom_site_label_1
_geom_angle_atom_site_label_2
_geom_angle_atom_site_label_3
_geom_angle
_geom_angle_site_symmetry_1
_geom_angle_site_symmetry_3
_geom_angle_publ_flag
O6 Sm1 O1 139.33(9) 5_576 . ?
O6 Sm1 O2 137.78(9) 5_576 2_556 ?
O1 Sm1 O2 79.41(8) . 2_556 ?
O6 Sm1 O9 74.11(9) 5_576 . ?
O1 Sm1 O9 146.37(8) . . ?
O2 Sm1 O9 70.82(8) 2_556 . ?
O6 Sm1 O5 118.62(9) 5_576 . ?
O1 Sm1 O5 75.46(9) . . ?
O2 Sm1 O5 80.66(9) 2_556 . ?
O9 Sm1 O5 84.42(9) . . ?
O6 Sm1 O10 73.63(8) 5_576 5_576 ?
O1 Sm1 O10 73.80(7) . 5_576 ?
O2 Sm1 O10 147.96(8) 2_556 5_576 ?
O9 Sm1 O10 127.21(8) . 5_576 ?
O5 Sm1 O10 75.93(8) . 5_576 ?
O6 Sm1 N5 77.89(10) 5_576 . ?
O1 Sm1 N5 70.94(9) . . ?
O2 Sm1 N5 111.88(9) 2_556 . ?
O9 Sm1 N5 134.72(10) . . ?
O5 Sm1 N5 140.68(10) . . ?
O10 Sm1 N5 75.59(9) 5_576 . ?
O6 Sm1 N4 77.25(10) 5_576 . ?
O1 Sm1 N4 108.50(10) . . ?
O2 Sm1 N4 73.04(10) 2_556 . ?
O9 Sm1 N4 77.79(11) . . ?
O5 Sm1 N4 151.88(10) . . ?
O10 Sm1 N4 132.18(10) 5_576 . ?
N5 Sm1 N4 61.66(11) . . ?
O4 S1 O3 118.0(2) . . ?
O4 S1 N1 111.2(2) . . ?
O3 S1 N1 106.66(18) . . ?
O4 S1 C3 106.7(2) . . ?
O3 S1 C3 109.23(19) . . ?
N1 S1 C3 104.3(2) . . ?
O8 S2 O7 119.0(4) . . ?
O8 S2 N2 106.0(2) . . ?
O7 S2 N2 108.2(3) . . ?
O8 S2 C11 111.3(4) . . ?
O7 S2 C11 105.0(4) . . ?
N2 S2 C11 106.7(3) . . ?
O12 S3 O11 118.9(3) . . ?
O12 S3 N3 107.6(2) . . ?
O11 S3 N3 106.7(2) . . ?
O12 S3 C19 107.0(3) . . ?
O11 S3 C19 109.8(3) . . ?
N3 S3 C19 106.1(3) . . ?
C1 O1 Sm1 150.7(2) . . ?
C1 O2 Sm1 140.1(2) . 2_556 ?
C9 O5 Sm1 109.1(2) . . ?
C9 O6 Sm1 164.0(2) . 5_576 ?
C17 O9 Sm1 142.9(2) . . ?
C17 O10 Sm1 137.16(19) . 5_576 ?
C2 N1 S1 119.2(3) . . ?
C2 N1 H1N 120.3 . . ?
S1 N1 H1N 115.0 . . ?
C10 N2 S2 121.6(3) . . ?
C10 N2 H2N 120.2 . . ?
S2 N2 H2N 118.2 . . ?
C18 N3 S3 122.4(3) . . ?
C18 N3 H3N 123.9 . . ?
S3 N3 H3N 112.5 . . ?
C25 N4 C36 117.8(4) . . ?
C25 N4 Sm1 122.0(3) . . ?
C36 N4 Sm1 119.5(3) . . ?
C34 N5 C35 117.9(4) . . ?
C34 N5 Sm1 121.1(3) . . ?
C35 N5 Sm1 120.2(3) . . ?
O1 C1 O2 127.2(3) . . ?
O1 C1 C2 118.9(3) . . ?
O2 C1 C2 113.9(3) . . ?
N1 C2 C1 111.6(3) . . ?
N1 C2 H2A 109.3 . . ?
C1 C2 H2A 109.3 . . ?
N1 C2 H2B 109.3 . . ?
C1 C2 H2B 109.3 . . ?
H2A C2 H2B 108.0 . . ?
C4 C3 C8 120.1(4) . . ?
C4 C3 S1 121.1(3) . . ?
C8 C3 S1 118.6(4) . . ?
C3 C4 C5 118.9(5) . . ?
C3 C4 H4 120.5 . . ?
C5 C4 H4 120.5 . . ?
C6 C5 C4 119.9(6) . . ?
C6 C5 H5 120.1 . . ?
C4 C5 H5 120.1 . . ?
C5 C6 C7 121.8(6) . . ?
C5 C6 H6 119.1 . . ?
C7 C6 H6 119.1 . . ?
C6 C7 C8 120.3(6) . . ?
C6 C7 H7 119.9 . . ?
C8 C7 H7 119.9 . . ?
C3 C8 C7 119.0(6) . . ?
C3 C8 H8 120.5 . . ?
C7 C8 H8 120.5 . . ?
O5 C9 O6 122.9(3) . . ?
O5 C9 C10 119.7(3) . . ?
O6 C9 C10 117.2(3) . . ?
N2 C10 C9 115.6(3) . . ?
N2 C10 H10A 108.4 . . ?
C9 C10 H10A 108.4 . . ?
N2 C10 H10B 108.4 . . ?
C9 C10 H10B 108.4 . . ?
H10A C10 H10B 107.4 . . ?
C16 C11 C12 121.4(8) . . ?
C16 C11 S2 118.1(7) . . ?
C12 C11 S2 120.6(7) . . ?
C11 C12 C13 121.5(8) . . ?
C11 C12 H12 119.3 . . ?
C13 C12 H12 119.3 . . ?
C14 C13 C12 116.1(8) . . ?
C14 C13 H4N 122.0 . . ?
C12 C13 H4N 122.0 . . ?
C15 C14 C13 127.6(9) . . ?
C15 C14 H14 116.2 . . ?
C13 C14 H14 116.2 . . ?
C14 C15 C16 117.9(9) . . ?
C14 C15 H15 121.0 . . ?
C16 C15 H15 121.0 . . ?
C11 C16 C15 115.5(8) . . ?
C11 C16 H16 122.3 . . ?
C15 C16 H16 122.3 . . ?
O9 C17 O10 127.3(3) . . ?
O9 C17 C18 116.8(3) . . ?
O10 C17 C18 115.9(3) . . ?
N3 C18 C17 110.8(3) . . ?
N3 C18 H18A 109.5 . . ?
C17 C18 H18A 109.5 . . ?
N3 C18 H18B 109.5 . . ?
C17 C18 H18B 109.5 . . ?
H18A C18 H18B 108.1 . . ?
C20 C19 C24 122.0(7) . . ?
C20 C19 S3 120.7(6) . . ?
C24 C19 S3 117.3(6) . . ?
C19 C20 C21 120.0(8) . . ?
C19 C20 H20 120.0 . . ?
C21 C20 H20 120.0 . . ?
C22 C21 C20 117.9(8) . . ?
C22 C21 H21 121.0 . . ?
C20 C21 H21 121.0 . . ?
C21 C22 C23 123.0(7) . . ?
C21 C22 H22 118.5 . . ?
C23 C22 H22 118.5 . . ?
C22 C23 C24 119.1(8) . . ?
C22 C23 H23 120.5 . . ?
C24 C23 H23 120.5 . . ?
C19 C24 C23 117.9(8) . . ?
C19 C24 H24 121.1 . . ?
C23 C24 H24 121.1 . . ?
N4 C25 C26 122.7(6) . . ?
N4 C25 H25 118.7 . . ?
C26 C25 H25 118.7 . . ?
C27 C26 C25 119.3(6) . . ?
C27 C26 H26 120.3 . . ?
C25 C26 H26 120.3 . . ?
C26 C27 C28 120.3(5) . . ?
C26 C27 H27 119.8 . . ?
C28 C27 H27 119.8 . . ?
C27 C28 C29 123.1(6) . . ?
C27 C28 C36 116.9(6) . . ?
C29 C28 C36 120.0(6) . . ?
C30 C29 C28 121.1(6) . . ?
C30 C29 H29 119.4 . . ?
C28 C29 H29 119.4 . . ?
C29 C30 C31 121.7(6) . . ?
C29 C30 H30 119.1 . . ?
C31 C30 H30 119.1 . . ?
C35 C31 C32 117.2(5) . . ?
C35 C31 C30 118.7(6) . . ?
C32 C31 C30 124.0(6) . . ?
C33 C32 C31 119.9(5) . . ?
C33 C32 H32 120.0 . . ?
C31 C32 H32 120.0 . . ?
C32 C33 C34 119.3(6) . . ?
C32 C33 H33 120.3 . . ?
C34 C33 H33 120.3 . . ?
N5 C34 C33 123.3(5) . . ?
N5 C34 H34 118.3 . . ?
C33 C34 H34 118.3 . . ?
N5 C35 C31 122.2(5) . . ?
N5 C35 C36 118.3(3) . . ?
C31 C35 C36 119.6(4) . . ?
N4 C36 C28 122.9(5) . . ?
N4 C36 C35 118.3(3) . . ?
C28 C36 C35 118.8(5) . . ?
H1W O13 H2W 111.8 . . ?

loop_
_geom_bond_atom_site_label_1
_geom_bond_atom_site_label_2
_geom_bond_distance
_geom_bond_site_symmetry_2
_geom_bond_publ_flag
Sm1 O6 2.360(2) 5_576 ?
Sm1 O1 2.377(2) . ?
Sm1 O2 2.384(2) 2_556 ?
Sm1 O9 2.410(2) . ?
Sm1 O5 2.445(2) . ?
Sm1 O10 2.451(2) 5_576 ?
Sm1 N5 2.638(3) . ?
Sm1 N4 2.668(3) . ?
S1 O4 1.424(4) . ?
S1 O3 1.427(3) . ?
S1 N1 1.601(3) . ?
S1 C3 1.757(4) . ?
S2 O8 1.415(5) . ?
S2 O7 1.424(5) . ?
S2 N2 1.602(3) . ?
S2 C11 1.729(7) . ?
S3 O12 1.413(5) . ?
S3 O11 1.424(4) . ?
S3 N3 1.604(3) . ?
S3 C19 1.754(7) . ?
O1 C1 1.236(4) . ?
O2 C1 1.245(4) . ?
O2 Sm1 2.384(2) 2_556 ?
O5 C9 1.244(4) . ?
O6 C9 1.255(4) . ?
O6 Sm1 2.360(2) 5_576 ?
O9 C17 1.241(4) . ?
O10 C17 1.261(3) . ?
O10 Sm1 2.451(2) 5_576 ?
N1 C2 1.448(5) . ?
N1 H1N 0.7718 . ?
N2 C10 1.437(5) . ?
N2 H2N 0.6816 . ?
N3 C18 1.445(4) . ?
N3 H3N 0.6928 . ?
N4 C25 1.325(6) . ?
N4 C36 1.354(6) . ?
N5 C34 1.323(5) . ?
N5 C35 1.359(5) . ?
C1 C2 1.519(5) . ?
C2 H2A 0.9700 . ?
C2 H2B 0.9700 . ?
C3 C4 1.372(7) . ?
C3 C8 1.381(6) . ?
C4 C5 1.411(8) . ?
C4 H4 0.9300 . ?
C5 C6 1.334(10) . ?
C5 H5 0.9300 . ?
C6 C7 1.339(10) . ?
C6 H6 0.9300 . ?
C7 C8 1.396(8) . ?
C7 H7 0.9300 . ?
C8 H8 0.9300 . ?
C9 C10 1.510(5) . ?
C10 H10A 0.9700 . ?
C10 H10B 0.9700 . ?
C11 C16 1.352(10) . ?
C11 C12 1.366(10) . ?
C12 C13 1.380(9) . ?
C12 H12 0.9300 . ?
C13 C14 1.342(10) . ?
C13 H4N 0.9300 . ?
C14 C15 1.247(10) . ?
C14 H14 0.9300 . ?
C15 C16 1.516(10) . ?
C15 H15 0.9300 . ?
C16 H16 0.9300 . ?
C17 C18 1.513(4) . ?
C18 H18A 0.9700 . ?
C18 H18B 0.9700 . ?
C19 C20 1.371(10) . ?
C19 C24 1.376(11) . ?
C20 C21 1.387(9) . ?
C20 H20 0.9300 . ?
C21 C22 1.355(11) . ?
C21 H21 0.9300 . ?
C22 C23 1.378(10) . ?
C22 H22 0.9300 . ?
C23 C24 1.393(9) . ?
C23 H23 0.9300 . ?
C24 H24 0.9300 . ?
C25 C26 1.405(7) . ?
C25 H25 0.9300 . ?
C26 C27 1.349(10) . ?
C26 H26 0.9300 . ?
C27 C28 1.393(10) . ?
C27 H27 0.9300 . ?
C28 C29 1.413(10) . ?
C28 C36 1.414(6) . ?
C29 C30 1.325(11) . ?
C29 H29 0.9300 . ?
C30 C31 1.435(9) . ?
C30 H30 0.9300 . ?
C31 C35 1.409(6) . ?
C31 C32 1.412(9) . ?
C32 C33 1.341(9) . ?
C32 H32 0.9300 . ?
C33 C34 1.395(6) . ?
C33 H33 0.9300 . ?
C34 H34 0.9300 . ?
C35 C36 1.434(7) . ?
O13 H1W 0.8335 . ?
O13 H2W 0.8221 . ?

loop_
_geom_hbond_atom_site_label_D
_geom_hbond_atom_site_label_H
_geom_hbond_atom_site_label_A
_geom_hbond_distance_DH
_geom_hbond_distance_HA
_geom_hbond_distance_DA
_geom_hbond_angle_DHA
_geom_hbond_site_symmetry_A
O13 H1W O12 0.83 2.25 3.07(3) 168.6 .
N2 H2N O4 0.68 2.34 2.993(5) 161.9 .
N1 H1N O10 0.77 2.18 2.945(4) 174.2 5_576

loop_
_geom_torsion_atom_site_label_1
_geom_torsion_atom_site_label_2
_geom_torsion_atom_site_label_3
_geom_torsion_atom_site_label_4
_geom_torsion
_geom_torsion_site_symmetry_1
_geom_torsion_site_symmetry_2
_geom_torsion_site_symmetry_3
_geom_torsion_site_symmetry_4
_geom_torsion_publ_flag
O6 Sm1 O1 C1 147.8(4) 5_576 . . . ?
O2 Sm1 O1 C1 -52.4(4) 2_556 . . . ?
O9 Sm1 O1 C1 -24.6(5) . . . . ?
O5 Sm1 O1 C1 30.6(4) . . . . ?
O10 Sm1 O1 C1 109.9(4) 5_576 . . . ?
N5 Sm1 O1 C1 -170.2(4) . . . . ?
N4 Sm1 O1 C1 -120.3(4) . . . . ?
O6 Sm1 O5 C9 0.8(2) 5_576 . . . ?
O1 Sm1 O5 C9 139.5(2) . . . . ?
O2 Sm1 O5 C9 -139.1(2) 2_556 . . . ?
O9 Sm1 O5 C9 -67.7(2) . . . . ?
O10 Sm1 O5 C9 62.9(2) 5_576 . . . ?
N5 Sm1 O5 C9 107.6(2) . . . . ?
N4 Sm1 O5 C9 -118.4(3) . . . . ?
O6 Sm1 O9 C17 -36.2(4) 5_576 . . . ?
O1 Sm1 O9 C17 138.6(4) . . . . ?
O2 Sm1 O9 C17 167.7(4) 2_556 . . . ?
O5 Sm1 O9 C17 85.6(4) . . . . ?
O10 Sm1 O9 C17 18.0(4) 5_576 . . . ?
N5 Sm1 O9 C17 -90.2(4) . . . . ?
N4 Sm1 O9 C17 -116.3(4) . . . . ?
O4 S1 N1 C2 -32.1(5) . . . . ?
O3 S1 N1 C2 -162.0(4) . . . . ?
C3 S1 N1 C2 82.5(5) . . . . ?
O8 S2 N2 C10 176.1(4) . . . . ?
O7 S2 N2 C10 -55.2(4) . . . . ?
C11 S2 N2 C10 57.3(5) . . . . ?
O12 S3 N3 C18 -46.6(4) . . . . ?
O11 S3 N3 C18 -175.3(4) . . . . ?
C19 S3 N3 C18 67.7(5) . . . . ?
O6 Sm1 N4 C25 -98.6(4) 5_576 . . . ?
O1 Sm1 N4 C25 123.3(4) . . . . ?
O2 Sm1 N4 C25 51.1(4) 2_556 . . . ?
O9 Sm1 N4 C25 -22.4(4) . . . . ?
O5 Sm1 N4 C25 29.6(5) . . . . ?
O10 Sm1 N4 C25 -152.1(3) 5_576 . . . ?
N5 Sm1 N4 C25 178.4(4) . . . . ?
O6 Sm1 N4 C36 71.8(3) 5_576 . . . ?
O1 Sm1 N4 C36 -66.3(3) . . . . ?
O2 Sm1 N4 C36 -138.6(3) 2_556 . . . ?
O9 Sm1 N4 C36 148.0(3) . . . . ?
O5 Sm1 N4 C36 -160.0(2) . . . . ?
O10 Sm1 N4 C36 18.3(3) 5_576 . . . ?
N5 Sm1 N4 C36 -11.2(3) . . . . ?
O6 Sm1 N5 C34 100.0(3) 5_576 . . . ?
O1 Sm1 N5 C34 -53.5(3) . . . . ?
O2 Sm1 N5 C34 -123.1(3) 2_556 . . . ?
O9 Sm1 N5 C34 152.7(3) . . . . ?
O5 Sm1 N5 C34 -20.7(4) . . . . ?
O10 Sm1 N5 C34 24.0(3) 5_576 . . . ?
N4 Sm1 N5 C34 -178.1(3) . . . . ?
O6 Sm1 N5 C35 -69.5(3) 5_576 . . . ?
O1 Sm1 N5 C35 137.1(3) . . . . ?
O2 Sm1 N5 C35 67.4(3) 2_556 . . . ?
O9 Sm1 N5 C35 -16.8(3) . . . . ?
O5 Sm1 N5 C35 169.8(2) . . . . ?
O10 Sm1 N5 C35 -145.4(3) 5_576 . . . ?
N4 Sm1 N5 C35 12.5(2) . . . . ?
Sm1 O1 C1 O2 95.1(5) . . . . ?
Sm1 O1 C1 C2 -84.5(6) . . . . ?
Sm1 O2 C1 O1 16.1(6) 2_556 . . . ?
Sm1 O2 C1 C2 -164.3(4) 2_556 . . . ?
S1 N1 C2 C1 168.3(4) . . . . ?
O1 C1 C2 N1 -9.6(7) . . . . ?
O2 C1 C2 N1 170.7(4) . . . . ?
O4 S1 C3 C4 157.3(4) . . . . ?
O3 S1 C3 C4 -74.1(4) . . . . ?
N1 S1 C3 C4 39.6(4) . . . . ?
O4 S1 C3 C8 -27.7(4) . . . . ?
O3 S1 C3 C8 100.9(4) . . . . ?
N1 S1 C3 C8 -145.4(3) . . . . ?
C8 C3 C4 C5 -0.9(8) . . . . ?
S1 C3 C4 C5 174.0(5) . . . . ?
C3 C4 C5 C6 2.4(10) . . . . ?
C4 C5 C6 C7 -3.1(12) . . . . ?
C5 C6 C7 C8 2.2(12) . . . . ?
C4 C3 C8 C7 0.1(7) . . . . ?
S1 C3 C8 C7 -175.0(4) . . . . ?
C6 C7 C8 C3 -0.7(9) . . . . ?
Sm1 O5 C9 O6 15.5(4) . . . . ?
Sm1 O5 C9 C10 -160.1(2) . . . . ?
Sm1 O6 C9 O5 -130.4(8) 5_576 . . . ?
Sm1 O6 C9 C10 45.2(10) 5_576 . . . ?
S2 N2 C10 C9 -100.8(4) . . . . ?
O5 C9 C10 N2 -13.6(5) . . . . ?
O6 C9 C10 N2 170.6(3) . . . . ?
O8 S2 C11 C16 -34.0(8) . . . . ?
O7 S2 C11 C16 -164.0(6) . . . . ?
N2 S2 C11 C16 81.2(7) . . . . ?
O8 S2 C11 C12 146.2(6) . . . . ?
O7 S2 C11 C12 16.1(8) . . . . ?
N2 S2 C11 C12 -98.6(7) . . . . ?
C16 C11 C12 C13 -1.6(12) . . . . ?
S2 C11 C12 C13 178.2(6) . . . . ?
C11 C12 C13 C14 2.7(12) . . . . ?
C12 C13 C14 C15 -2.8(13) . . . . ?
C13 C14 C15 C16 1.6(14) . . . . ?
C12 C11 C16 C15 0.2(12) . . . . ?
S2 C11 C16 C15 -179.6(5) . . . . ?
C14 C15 C16 C11 -0.1(11) . . . . ?
Sm1 O9 C17 O10 5.3(7) . . . . ?
Sm1 O9 C17 C18 -174.4(3) . . . . ?
Sm1 O10 C17 O9 -29.6(6) 5_576 . . . ?
Sm1 O10 C17 C18 150.2(3) 5_576 . . . ?
S3 N3 C18 C17 -168.3(3) . . . . ?
O9 C17 C18 N3 5.3(5) . . . . ?
O10 C17 C18 N3 -174.5(3) . . . . ?
O12 S3 C19 C20 16.2(7) . . . . ?
O11 S3 C19 C20 146.5(6) . . . . ?
N3 S3 C19 C20 -98.5(6) . . . . ?
O12 S3 C19 C24 -163.0(6) . . . . ?
O11 S3 C19 C24 -32.6(7) . . . . ?
N3 S3 C19 C24 82.3(6) . . . . ?
C24 C19 C20 C21 -3.2(12) . . . . ?
S3 C19 C20 C21 177.6(6) . . . . ?
C19 C20 C21 C22 -0.9(11) . . . . ?
C20 C21 C22 C23 4.3(12) . . . . ?
C21 C22 C23 C24 -3.6(12) . . . . ?
C20 C19 C24 C23 4.0(12) . . . . ?
S3 C19 C24 C23 -176.8(6) . . . . ?
C22 C23 C24 C19 -0.7(11) . . . . ?
C36 N4 C25 C26 -0.4(8) . . . . ?
Sm1 N4 C25 C26 170.1(5) . . . . ?
N4 C25 C26 C27 -0.6(11) . . . . ?
C25 C26 C27 C28 0.5(11) . . . . ?
C26 C27 C28 C29 -178.8(7) . . . . ?
C26 C27 C28 C36 0.5(9) . . . . ?
C27 C28 C29 C30 179.5(6) . . . . ?
C36 C28 C29 C30 0.2(9) . . . . ?
C28 C29 C30 C31 1.0(10) . . . . ?
C29 C30 C31 C35 -1.2(9) . . . . ?
C29 C30 C31 C32 177.6(6) . . . . ?
C35 C31 C32 C33 1.5(7) . . . . ?
C30 C31 C32 C33 -177.3(5) . . . . ?
C31 C32 C33 C34 -2.1(8) . . . . ?
C35 N5 C34 C33 2.3(6) . . . . ?
Sm1 N5 C34 C33 -167.4(3) . . . . ?
C32 C33 C34 N5 0.2(8) . . . . ?
C34 N5 C35 C31 -2.9(5) . . . . ?
Sm1 N5 C35 C31 166.9(3) . . . . ?
C34 N5 C35 C36 176.9(3) . . . . ?
Sm1 N5 C35 C36 -13.3(4) . . . . ?
C32 C31 C35 N5 1.1(6) . . . . ?
C30 C31 C35 N5 179.9(4) . . . . ?
C32 C31 C35 C36 -178.7(4) . . . . ?
C30 C31 C35 C36 0.2(6) . . . . ?
C25 N4 C36 C28 1.6(6) . . . . ?
Sm1 N4 C36 C28 -169.2(3) . . . . ?
C25 N4 C36 C35 -179.5(4) . . . . ?
Sm1 N4 C36 C35 9.7(5) . . . . ?
C27 C28 C36 N4 -1.6(7) . . . . ?
C29 C28 C36 N4 177.7(5) . . . . ?
C27 C28 C36 C35 179.5(5) . . . . ?
C29 C28 C36 C35 -1.2(7) . . . . ?
N5 C35 C36 N4 2.2(5) . . . . ?
C31 C35 C36 N4 -178.0(4) . . . . ?
N5 C35 C36 C28 -178.8(4) . . . . ?
C31 C35 C36 C28 0.9(6) . . . . ?
